data_1555597
loop_
_publ_author_name
'Yuan, Zhenbo'
'Wei, Weiwei'
'Lin, Aijun'
'Yao, Hequan'

_publ_section_title
;
 Bifunctional Organo/Metal Cooperatively Catalyzed [3 + 2] Annulation of
 para-Quinone Methides with Vinylcyclopropanes: Approach to
 Spiro[4.5]deca-6,9-diene-8-ones.
;
_journal_issue 14
_journal_name_full 'Organic letters'
_journal_page_first 3370
_journal_page_last 3373
_journal_paper_doi 10.1021/acs.orglett.6b01512
_journal_volume 18
_journal_year 2016
_chemical_formula_sum 'C30 H38 O5'
_chemical_formula_weight 478.60
_space_group_crystal_system monoclinic
_space_group_IT_number 14
_space_group_name_Hall '-P 2yn'
_space_group_name_H-M_alt 'P 1 21/n 1'
_atom_sites_solution_hydrogens geom
_audit_creation_method SHELXL-2013
_cell_angle_alpha 90
_cell_angle_beta 105.014(5)
_cell_angle_gamma 90
_cell_formula_units_Z 8
_cell_length_a 23.324(8)
_cell_length_b 9.264(3)
_cell_length_c 26.981(9)
_cell_measurement_reflns_used 4775
_cell_measurement_temperature 296(2)
_cell_measurement_theta_max 20.65
_cell_measurement_theta_min 2.30
_cell_volume 5631(3)
_computing_structure_refinement 'SHELXL-2013 (Sheldrick, 2013)'
_diffrn_ambient_temperature 296(2)
_diffrn_measured_fraction_theta_full 0.977
_diffrn_measured_fraction_theta_max 0.998
_diffrn_measurement_device_type 'Bruker Smart Aepex CCD'
_diffrn_radiation_type MoK\a
_diffrn_radiation_wavelength 0.71073
_diffrn_reflns_av_R_equivalents 0.0557
_diffrn_reflns_av_unetI/netI 0.0525
_diffrn_reflns_Laue_measured_fraction_full 0.977
_diffrn_reflns_Laue_measured_fraction_max 0.998
_diffrn_reflns_limit_h_max 27
_diffrn_reflns_limit_h_min -27
_diffrn_reflns_limit_k_max 11
_diffrn_reflns_limit_k_min -11
_diffrn_reflns_limit_l_max 24
_diffrn_reflns_limit_l_min -32
_diffrn_reflns_number 38692
_diffrn_reflns_point_group_measured_fraction_full 0.977
_diffrn_reflns_point_group_measured_fraction_max 0.998
_diffrn_reflns_theta_full 25.242
_diffrn_reflns_theta_max 25.050
_diffrn_reflns_theta_min 1.030
_exptl_absorpt_coefficient_mu 0.075
_exptl_crystal_colour colorless
_exptl_crystal_density_diffrn 1.129
_exptl_crystal_description block
_exptl_crystal_F_000 2064
_exptl_crystal_size_max 0.100
_exptl_crystal_size_mid 0.080
_exptl_crystal_size_min 0.080
_refine_diff_density_max 0.775
_refine_diff_density_min -0.326
_refine_diff_density_rms 0.053
_refine_ls_extinction_coef 0.0005(4)
_refine_ls_extinction_expression Fc^*^=kFc[1+0.001xFc^2^\l^3^/sin(2\q)]^-1/4^
_refine_ls_extinction_method SHELXL
_refine_ls_goodness_of_fit_ref 1.050
_refine_ls_hydrogen_treatment constr
_refine_ls_matrix_type full
_refine_ls_number_parameters 648
_refine_ls_number_reflns 9935
_refine_ls_number_restraints 1056
_refine_ls_restrained_S_all 0.996
_refine_ls_R_factor_all 0.1266
_refine_ls_R_factor_gt 0.0728
_refine_ls_shift/su_max 0.000
_refine_ls_shift/su_mean 0.000
_refine_ls_structure_factor_coef Fsqd
_refine_ls_weighting_details
;
 w=1/[\s^2^(Fo^2^)+(0.1378P)^2^]
 where P=(Fo^2^+2Fc^2^)/3
;
_refine_ls_weighting_scheme calc
_refine_ls_wR_factor_gt 0.2076
_refine_ls_wR_factor_ref 0.2425
_reflns_Friedel_coverage 0.000
_reflns_number_gt 5500
_reflns_number_total 9935
_reflns_threshold_expression 'I > 2\s(I)'
_cod_data_source_file ol6b01512_si_002.cif
_cod_data_source_block a
_cod_original_sg_symbol_H-M 'P 21/n'
_cod_database_code 1555597
_shelx_space_group_comment
;
The symmetry employed for this shelxl refinement is uniquely defined
by the following loop, which should always be used as a source of
symmetry information in preference to the above space-group names.
They are only intended as comments.
;
_shelx_estimated_absorpt_t_min 0.992
_shelx_estimated_absorpt_t_max 0.994
_shelxl_version_number 2013-2

loop_
_space_group_symop_operation_xyz
'x, y, z'
'-x+1/2, y+1/2, -z+1/2'
'-x, -y, -z'
'x-1/2, -y-1/2, z-1/2'

loop_
_atom_site_label
_atom_site_type_symbol
_atom_site_fract_x
_atom_site_fract_y
_atom_site_fract_z
_atom_site_U_iso_or_equiv
_atom_site_adp_type
_atom_site_occupancy
_atom_site_site_symmetry_order
_atom_site_calc_flag
_atom_site_refinement_flags_posn
_atom_site_refinement_flags_adp
O9 O 0.03478(10) 0.3454(2) 0.15099(9) 0.0794(7) Uani 1 1 d . U
O10 O -0.02692(9) 0.3617(2) 0.07363(8) 0.0719(6) Uani 1 1 d . U
O8 O -0.05295(8) 0.6405(3) 0.11103(8) 0.0708(6) Uani 1 1 d . U
C39 C 0.14077(11) 0.6570(3) 0.12340(10) 0.0450(6) Uani 1 1 d . U
C35 C 0.18220(12) 0.8919(3) 0.10282(10) 0.0499(7) Uani 1 1 d . U
C46 C 0.03731(11) 0.5574(3) 0.09855(9) 0.0455(7) Uani 1 1 d . U
C59 C 0.01560(12) 0.4111(3) 0.11244(11) 0.0523(7) Uani 1 1 d . U
C40 C 0.13705(12) 0.8013(3) 0.09835(10) 0.0473(7) Uani 1 1 d . U
H40 H 0.1002 0.8302 0.0780 0.057 Uiso 1 1 calc R U
C45 C 0.08694(11) 0.6187(3) 0.14509(9) 0.0459(6) Uani 1 1 d . U
H45 H 0.1002 0.5350 0.1674 0.055 Uiso 1 1 calc R U
C37 C 0.24552(11) 0.7174(3) 0.16769(10) 0.0495(7) Uani 1 1 d . U
C51 C 0.06793(11) 0.7292(3) 0.17951(9) 0.0457(6) Uani 1 1 d . U
C57 C -0.01486(12) 0.6592(4) 0.08263(11) 0.0583(8) Uani 1 1 d . U
C38 C 0.19782(11) 0.6358(3) 0.16261(10) 0.0481(7) Uani 1 1 d . U
H38 H 0.2002 0.5593 0.1854 0.058 Uiso 1 1 calc R U
O7 O -0.01996(11) 0.7490(3) 0.05009(8) 0.0868(8) Uani 1 1 d . U
C34 C 0.17676(14) 1.0375(3) 0.07597(13) 0.0666(9) Uani 1 1 d . U
C36 C 0.24123(13) 0.8448(3) 0.13395(13) 0.0648(8) Uani 1 1 d . U
C47 C 0.06871(12) 0.5354(3) 0.05533(10) 0.0539(7) Uani 1 1 d . U
H47A H 0.0569 0.4445 0.0378 0.065 Uiso 1 1 calc R U
H47B H 0.0590 0.6132 0.0305 0.065 Uiso 1 1 calc R U
O6 O 0.28570(11) 0.9085(3) 0.13055(14) 0.1240(12) Uani 1 1 d . U
C56 C 0.06685(14) 0.6899(3) 0.22814(11) 0.0641(8) Uani 1 1 d . U
H56 H 0.0800 0.5983 0.2400 0.077 Uiso 1 1 calc R U
C41 C 0.30583(12) 0.6790(3) 0.20440(12) 0.0638(8) Uani 1 1 d . U
C53 C 0.02942(14) 0.9604(4) 0.19645(13) 0.0697(9) Uani 1 1 d . U
H53 H 0.0170 1.0529 0.1852 0.084 Uiso 1 1 calc R U
C52 C 0.04976(14) 0.8677(3) 0.16463(12) 0.0654(8) Uani 1 1 d . U
H52 H 0.0512 0.8996 0.1323 0.079 Uiso 1 1 calc R U
C54 C 0.02753(15) 0.9170(4) 0.24388(13) 0.0713(9) Uani 1 1 d . U
H54 H 0.0133 0.9786 0.2652 0.086 Uiso 1 1 calc R U
C44 C 0.30070(14) 0.5471(4) 0.23693(14) 0.0930(12) Uani 1 1 d . U
H44A H 0.2711 0.5647 0.2552 0.140 Uiso 1 1 calc R U
H44B H 0.3383 0.5292 0.2610 0.140 Uiso 1 1 calc R U
H44C H 0.2895 0.4646 0.2151 0.140 Uiso 1 1 calc R U
C55 C 0.04678(17) 0.7823(4) 0.26001(12) 0.0793(10) Uani 1 1 d . U
H55 H 0.0464 0.7523 0.2928 0.095 Uiso 1 1 calc R U
C31 C 0.11269(17) 1.0783(4) 0.05311(17) 0.1074(15) Uani 1 1 d . U
H31A H 0.0946 1.0097 0.0271 0.161 Uiso 1 1 calc R U
H31B H 0.1108 1.1729 0.0382 0.161 Uiso 1 1 calc R U
H31C H 0.0919 1.0783 0.0795 0.161 Uiso 1 1 calc R U
C43 C 0.34947(15) 0.6404(5) 0.17272(16) 0.1006(13) Uani 1 1 d . U
H43A H 0.3353 0.5571 0.1521 0.151 Uiso 1 1 calc R U
H43B H 0.3877 0.6199 0.1953 0.151 Uiso 1 1 calc R U
H43C H 0.3528 0.7202 0.1509 0.151 Uiso 1 1 calc R U
C60 C -0.04938(18) 0.2186(4) 0.07905(15) 0.1000(13) Uani 1 1 d . U
H60A H -0.0169 0.1519 0.0882 0.150 Uiso 1 1 calc R U
H60B H -0.0759 0.1894 0.0471 0.150 Uiso 1 1 calc R U
H60C H -0.0703 0.2195 0.1054 0.150 Uiso 1 1 calc R U
C58 C -0.10165(16) 0.7416(5) 0.10383(17) 0.1124(15) Uani 1 1 d . U
H58A H -0.0867 0.8383 0.1045 0.169 Uiso 1 1 calc R U
H58B H -0.1211 0.7296 0.1308 0.169 Uiso 1 1 calc R U
H58C H -0.1295 0.7239 0.0713 0.169 Uiso 1 1 calc R U
C32 C 0.20754(19) 1.0321(4) 0.03247(16) 0.1039(14) Uani 1 1 d . U
H32A H 0.2494 1.0190 0.0465 0.156 Uiso 1 1 calc R U
H32B H 0.2005 1.1208 0.0135 0.156 Uiso 1 1 calc R U
H32C H 0.1920 0.9529 0.0100 0.156 Uiso 1 1 calc R U
C33 C 0.2056(2) 1.1560(4) 0.11442(18) 0.1183(16) Uani 1 1 d . U
H33A H 0.1847 1.1640 0.1406 0.178 Uiso 1 1 calc R U
H33B H 0.2039 1.2465 0.0968 0.178 Uiso 1 1 calc R U
H33C H 0.2463 1.1314 0.1299 0.178 Uiso 1 1 calc R U
C42 C 0.33005(18) 0.8044(5) 0.23941(17) 0.1181(16) Uani 1 1 d . U
H42A H 0.3317 0.8887 0.2192 0.177 Uiso 1 1 calc R U
H42B H 0.3692 0.7814 0.2598 0.177 Uiso 1 1 calc R U
H42C H 0.3046 0.8227 0.2615 0.177 Uiso 1 1 calc R U
O4 O 0.44394(8) 0.1416(3) 0.11820(8) 0.0699(6) Uani 1 1 d . U
O2 O 0.53332(10) 0.4280(2) 0.14736(9) 0.0765(7) Uani 1 1 d . U
C15 C 0.58314(11) 0.1542(3) 0.14009(10) 0.0470(7) Uani 1 1 d . U
H15 H 0.5982 0.2397 0.1608 0.056 Uiso 1 1 calc R U
O3 O 0.46647(10) 0.4104(2) 0.07250(8) 0.0752(7) Uani 1 1 d . U
O5 O 0.46506(11) 0.0224(3) 0.05370(9) 0.0873(8) Uani 1 1 d . U
C29 C 0.51113(12) 0.3614(3) 0.10965(11) 0.0530(7) Uani 1 1 d . U
C8 C 0.62973(12) -0.0368(3) 0.09402(10) 0.0485(7) Uani 1 1 d . U
H8 H 0.5927 -0.0693 0.0754 0.058 Uiso 1 1 calc R U
C7 C 0.67524(12) -0.1272(3) 0.10037(11) 0.0521(7) Uani 1 1 d . U
C27 C 0.47670(12) 0.1132(3) 0.08566(11) 0.0565(8) Uani 1 1 d . U
C18 C 0.62214(12) 0.2232(3) 0.06864(11) 0.0544(8) Uani 1 1 d . U
H18 H 0.6343 0.3194 0.0826 0.065 Uiso 1 1 calc R U
C9 C 0.63385(11) 0.1127(3) 0.11464(11) 0.0491(7) Uani 1 1 d . U
C16 C 0.53016(11) 0.2124(3) 0.09595(10) 0.0467(7) Uani 1 1 d . U
C17 C 0.55507(12) 0.2222(3) 0.04831(10) 0.0537(7) Uani 1 1 d . U
H17A H 0.5423 0.1399 0.0259 0.064 Uiso 1 1 calc R U
H17B H 0.5415 0.3098 0.0292 0.064 Uiso 1 1 calc R U
C21 C 0.56893(11) 0.0479(3) 0.17800(10) 0.0507(7) Uani 1 1 d . U
C5 C 0.74012(12) 0.0598(3) 0.15775(12) 0.0574(8) Uani 1 1 d . U
C26 C 0.54733(15) -0.0896(4) 0.16508(13) 0.0726(9) Uani 1 1 d . U
H26 H 0.5434 -0.1225 0.1318 0.087 Uiso 1 1 calc R U
C10 C 0.69274(12) 0.1425(3) 0.15058(12) 0.0560(8) Uani 1 1 d . U
H10 H 0.6964 0.2272 0.1697 0.067 Uiso 1 1 calc R U
C6 C 0.73484(13) -0.0756(3) 0.12824(14) 0.0711(9) Uani 1 1 d . U
O1 O 0.77878(11) -0.1438(3) 0.12613(15) 0.1317(13) Uani 1 1 d . U
C11 C 0.66902(14) -0.2806(3) 0.07804(12) 0.0635(8) Uani 1 1 d . U
C4 C 0.80075(13) 0.1024(4) 0.19303(14) 0.0731(9) Uani 1 1 d . U
C22 C 0.57601(15) 0.0886(4) 0.22794(12) 0.0759(10) Uani 1 1 d . U
H22 H 0.5916 0.1791 0.2387 0.091 Uiso 1 1 calc R U
C19 C 0.65346(15) 0.1910(3) 0.02793(15) 0.0734(10) Uani 1 1 d . U
H19 H 0.6382 0.1150 0.0060 0.088 Uiso 1 1 calc R U
C1 C 0.79620(16) 0.2380(4) 0.22349(16) 0.0997(13) Uani 1 1 d . U
H1A H 0.7850 0.3180 0.2004 0.150 Uiso 1 1 calc R U
H1B H 0.8339 0.2574 0.2471 0.150 Uiso 1 1 calc R U
H1C H 0.7668 0.2241 0.2422 0.150 Uiso 1 1 calc R U
C24 C 0.53697(18) -0.1363(5) 0.24815(16) 0.0906(12) Uani 1 1 d . U
H24 H 0.5251 -0.1964 0.2713 0.109 Uiso 1 1 calc R U
C14 C 0.60453(17) -0.3225(4) 0.05704(15) 0.0861(11) Uani 1 1 d . U
H14A H 0.5848 -0.3200 0.0842 0.129 Uiso 1 1 calc R U
H14B H 0.6022 -0.4183 0.0430 0.129 Uiso 1 1 calc R U
H14C H 0.5856 -0.2559 0.0306 0.129 Uiso 1 1 calc R U
C30 C 0.44243(18) 0.5489(4) 0.08101(16) 0.0995(13) Uani 1 1 d . U
H30A H 0.4337 0.5491 0.1139 0.149 Uiso 1 1 calc R U
H30B H 0.4067 0.5667 0.0546 0.149 Uiso 1 1 calc R U
H30C H 0.4709 0.6231 0.0802 0.149 Uiso 1 1 calc R U
C23 C 0.56000(19) -0.0046(6) 0.26313(14) 0.0957(13) Uani 1 1 d . U
H23 H 0.5653 0.0245 0.2970 0.115 Uiso 1 1 calc R U
C25 C 0.53149(17) -0.1795(4) 0.19998(15) 0.0849(11) Uani 1 1 d . U
H25 H 0.5168 -0.2712 0.1899 0.102 Uiso 1 1 calc R U
C13 C 0.6976(2) -0.2922(4) 0.03357(19) 0.1188(17) Uani 1 1 d . U
H13A H 0.6817 -0.2189 0.0087 0.178 Uiso 1 1 calc R U
H13B H 0.6895 -0.3856 0.0179 0.178 Uiso 1 1 calc R U
H13C H 0.7398 -0.2794 0.0460 0.178 Uiso 1 1 calc R U
C3 C 0.84457(15) 0.1314(5) 0.16089(18) 0.1124(16) Uani 1 1 d . U
H3A H 0.8506 0.0444 0.1436 0.169 Uiso 1 1 calc R U
H3B H 0.8817 0.1631 0.1828 0.169 Uiso 1 1 calc R U
H3C H 0.8289 0.2050 0.1360 0.169 Uiso 1 1 calc R U
C12 C 0.6970(2) -0.3881(4) 0.12075(16) 0.1117(15) Uani 1 1 d . U
H12A H 0.7381 -0.3647 0.1346 0.167 Uiso 1 1 calc R U
H12B H 0.6936 -0.4842 0.1069 0.167 Uiso 1 1 calc R U
H12C H 0.6766 -0.3828 0.1474 0.167 Uiso 1 1 calc R U
C20 C 0.6966(2) 0.2524(5) 0.0201(2) 0.1286(19) Uani 1 1 d . U
H20A H 0.7139 0.3293 0.0408 0.154 Uiso 1 1 calc R U
H20B H 0.7122 0.2223 -0.0066 0.154 Uiso 1 1 calc R U
C2 C 0.82540(19) -0.0188(5) 0.2308(2) 0.1277(17) Uani 1 1 d . U
H2A H 0.7988 -0.0366 0.2519 0.192 Uiso 1 1 calc R U
H2B H 0.8635 0.0089 0.2521 0.192 Uiso 1 1 calc R U
H2C H 0.8294 -0.1049 0.2122 0.192 Uiso 1 1 calc R U
C28 C 0.39358(15) 0.0482(5) 0.11551(16) 0.1073(15) Uani 1 1 d . U
H28A H 0.3652 0.0604 0.0829 0.161 Uiso 1 1 calc R U
H28B H 0.3754 0.0726 0.1425 0.161 Uiso 1 1 calc R U
H28C H 0.4066 -0.0504 0.1193 0.161 Uiso 1 1 calc R U
C48 C 0.13469(12) 0.5351(3) 0.08191(11) 0.0527(7) Uani 1 1 d . U
H48 H 0.1435 0.4433 0.1003 0.063 Uiso 1 1 calc R U
C49 C 0.17586(15) 0.5476(4) 0.04841(14) 0.0717(9) Uani 1 1 d . U
H49 H 0.2145 0.5741 0.0650 0.086 Uiso 1 1 calc R U
C50 C 0.1665(2) 0.5282(6) 0.0024(2) 0.1292(18) Uani 1 1 d . U
H50A H 0.1288 0.5014 -0.0168 0.155 Uiso 1 1 calc R U
H50B H 0.1970 0.5401 -0.0137 0.155 Uiso 1 1 calc R U

loop_
_atom_site_aniso_label
_atom_site_aniso_U_11
_atom_site_aniso_U_22
_atom_site_aniso_U_33
_atom_site_aniso_U_23
_atom_site_aniso_U_13
_atom_site_aniso_U_12
O9 0.0806(16) 0.0804(16) 0.0661(14) 0.0259(13) -0.0011(12) -0.0209(12)
O10 0.0662(14) 0.0854(16) 0.0572(13) 0.0071(11) 0.0034(11) -0.0251(12)
O8 0.0425(11) 0.1037(17) 0.0667(13) 0.0052(12) 0.0153(10) 0.0189(11)
C39 0.0353(14) 0.0530(16) 0.0461(15) 0.0073(13) 0.0093(12) 0.0041(11)
C35 0.0481(16) 0.0475(16) 0.0583(17) 0.0090(13) 0.0216(13) 0.0093(13)
C46 0.0372(14) 0.0621(17) 0.0363(14) 0.0073(12) 0.0079(11) 0.0026(12)
C59 0.0399(15) 0.071(2) 0.0466(16) 0.0071(15) 0.0131(13) -0.0050(14)
C40 0.0411(15) 0.0580(17) 0.0438(15) 0.0114(13) 0.0126(12) 0.0139(13)
C45 0.0427(15) 0.0539(16) 0.0407(14) 0.0098(12) 0.0099(12) 0.0032(12)
C37 0.0376(15) 0.0519(16) 0.0586(17) 0.0062(14) 0.0114(13) 0.0059(12)
C51 0.0406(15) 0.0585(17) 0.0384(14) 0.0012(13) 0.0111(11) -0.0047(12)
C57 0.0475(17) 0.081(2) 0.0403(16) 0.0120(16) 0.0013(13) 0.0111(15)
C38 0.0406(15) 0.0524(16) 0.0498(16) 0.0128(13) 0.0088(12) 0.0089(13)
O7 0.0860(17) 0.1090(19) 0.0622(14) 0.0315(14) 0.0136(12) 0.0329(14)
C34 0.073(2) 0.0541(19) 0.079(2) 0.0202(17) 0.0305(18) 0.0118(16)
C36 0.0451(17) 0.0555(18) 0.093(2) 0.0137(17) 0.0164(16) -0.0007(14)
C47 0.0515(17) 0.0682(19) 0.0445(15) 0.0022(14) 0.0170(13) -0.0059(14)
O6 0.0565(15) 0.0961(19) 0.208(3) 0.074(2) 0.0136(17) -0.0145(14)
C56 0.079(2) 0.067(2) 0.0476(17) 0.0048(15) 0.0194(16) -0.0029(16)
C41 0.0378(16) 0.077(2) 0.072(2) 0.0124(17) 0.0067(14) 0.0076(14)
C53 0.073(2) 0.068(2) 0.072(2) -0.0041(18) 0.0246(18) 0.0078(17)
C52 0.074(2) 0.072(2) 0.0558(18) 0.0117(16) 0.0261(16) 0.0163(17)
C54 0.075(2) 0.080(2) 0.066(2) -0.0208(19) 0.0304(17) -0.0116(18)
C44 0.051(2) 0.126(3) 0.092(3) 0.043(2) -0.0003(18) 0.012(2)
C55 0.110(3) 0.091(3) 0.0460(18) -0.0015(18) 0.0358(19) -0.011(2)
C31 0.091(3) 0.102(3) 0.132(3) 0.069(3) 0.034(3) 0.036(2)
C43 0.052(2) 0.134(3) 0.120(3) 0.033(3) 0.030(2) 0.032(2)
C60 0.089(3) 0.102(3) 0.097(3) 0.015(2) 0.002(2) -0.049(2)
C58 0.063(2) 0.145(4) 0.126(3) 0.002(3) 0.020(2) 0.051(2)
C32 0.114(3) 0.100(3) 0.117(3) 0.047(3) 0.065(3) 0.017(2)
C33 0.160(4) 0.051(2) 0.134(4) 0.007(2) 0.020(3) 0.008(2)
C42 0.073(3) 0.122(4) 0.127(4) -0.030(3) -0.030(2) -0.001(2)
O4 0.0490(12) 0.1010(16) 0.0647(13) -0.0105(12) 0.0238(10) -0.0201(11)
O2 0.0818(16) 0.0694(14) 0.0719(15) -0.0240(12) 0.0081(12) 0.0131(11)
C15 0.0396(14) 0.0486(15) 0.0542(16) -0.0115(13) 0.0147(12) -0.0037(12)
O3 0.0712(14) 0.0838(16) 0.0663(14) -0.0074(12) 0.0100(12) 0.0308(12)
O5 0.0907(17) 0.1022(18) 0.0744(15) -0.0390(14) 0.0311(13) -0.0446(14)
C29 0.0492(17) 0.0620(19) 0.0538(18) -0.0040(15) 0.0243(14) 0.0046(14)
C8 0.0486(16) 0.0444(16) 0.0574(17) -0.0059(13) 0.0228(13) -0.0085(12)
C7 0.0549(17) 0.0396(15) 0.0677(18) -0.0062(13) 0.0263(15) -0.0044(13)
C27 0.0512(17) 0.072(2) 0.0474(17) -0.0071(16) 0.0141(14) -0.0101(15)
C18 0.0554(18) 0.0421(16) 0.075(2) -0.0051(14) 0.0342(15) -0.0004(13)
C9 0.0440(15) 0.0404(15) 0.0669(18) -0.0047(13) 0.0218(13) -0.0033(12)
C16 0.0461(16) 0.0526(16) 0.0450(15) -0.0082(13) 0.0181(12) -0.0042(12)
C17 0.0553(18) 0.0581(17) 0.0543(17) -0.0019(14) 0.0261(14) 0.0034(14)
C21 0.0438(15) 0.0641(19) 0.0459(16) -0.0003(14) 0.0142(12) 0.0101(13)
C5 0.0433(16) 0.0491(17) 0.083(2) -0.0077(15) 0.0222(15) -0.0061(13)
C26 0.086(2) 0.075(2) 0.066(2) 0.0054(18) 0.0359(18) -0.0156(18)
C10 0.0469(17) 0.0477(16) 0.076(2) -0.0158(14) 0.0199(14) -0.0107(13)
C6 0.0476(18) 0.0516(18) 0.117(3) -0.0173(18) 0.0275(18) 0.0007(14)
O1 0.0552(15) 0.0873(19) 0.247(4) -0.073(2) 0.0284(19) 0.0060(13)
C11 0.072(2) 0.0433(17) 0.077(2) -0.0075(15) 0.0230(17) -0.0025(15)
C4 0.0411(17) 0.074(2) 0.104(3) -0.014(2) 0.0183(17) -0.0115(15)
C22 0.088(2) 0.085(2) 0.055(2) -0.0070(18) 0.0185(17) 0.0177(19)
C19 0.076(2) 0.0507(18) 0.115(3) 0.0068(18) 0.063(2) 0.0043(16)
C1 0.061(2) 0.108(3) 0.125(3) -0.049(3) 0.014(2) -0.014(2)
C24 0.096(3) 0.105(3) 0.080(3) 0.033(2) 0.039(2) 0.032(2)
C14 0.097(3) 0.054(2) 0.102(3) -0.0246(19) 0.015(2) -0.0144(18)
C30 0.104(3) 0.099(3) 0.099(3) 0.004(2) 0.033(2) 0.055(2)
C23 0.115(3) 0.131(4) 0.048(2) 0.014(2) 0.032(2) 0.035(3)
C25 0.089(3) 0.085(3) 0.089(3) 0.018(2) 0.038(2) -0.007(2)
C13 0.149(4) 0.087(3) 0.148(4) -0.043(3) 0.090(4) -0.004(3)
C3 0.057(2) 0.132(4) 0.160(4) -0.050(3) 0.050(3) -0.032(2)
C12 0.135(4) 0.051(2) 0.122(3) 0.002(2) -0.015(3) -0.001(2)
C20 0.138(4) 0.092(3) 0.199(5) -0.017(3) 0.122(4) -0.006(3)
C2 0.080(3) 0.125(4) 0.151(4) 0.018(3) -0.020(3) -0.003(3)
C28 0.063(2) 0.161(4) 0.103(3) -0.007(3) 0.031(2) -0.049(2)
C48 0.0488(16) 0.0566(18) 0.0566(17) 0.0016(14) 0.0204(14) 0.0038(13)
C49 0.069(2) 0.090(2) 0.062(2) -0.0154(19) 0.0280(17) -0.0184(18)
C50 0.118(4) 0.165(5) 0.123(4) -0.017(4) 0.064(3) -0.035(3)

loop_
_atom_type_symbol
_atom_type_description
_atom_type_scat_dispersion_real
_atom_type_scat_dispersion_imag
_atom_type_scat_source
C C 0.0033 0.0016 'International Tables Vol C Tables 4.2.6.8 and 6.1.1.4'
H H 0.0000 0.0000 'International Tables Vol C Tables 4.2.6.8 and 6.1.1.4'
O O 0.0106 0.0060 'International Tables Vol C Tables 4.2.6.8 and 6.1.1.4'

loop_
_geom_angle_atom_site_label_1
_geom_angle_atom_site_label_2
_geom_angle_atom_site_label_3
_geom_angle
C59 O10 C60 117.0(3)
C57 O8 C58 117.3(3)
C38 C39 C40 112.2(2)
C38 C39 C45 111.3(2)
C40 C39 C45 114.6(2)
C38 C39 C48 108.2(2)
C40 C39 C48 109.7(2)
C45 C39 C48 99.9(2)
C40 C35 C36 117.7(2)
C40 C35 C34 123.4(3)
C36 C35 C34 118.8(3)
C57 C46 C59 109.3(2)
C57 C46 C47 111.9(2)
C59 C46 C47 108.7(2)
C57 C46 C45 111.9(2)
C59 C46 C45 110.2(2)
C47 C46 C45 104.8(2)
O9 C59 O10 123.4(3)
O9 C59 C46 126.6(3)
O10 C59 C46 109.9(2)
C35 C40 C39 125.0(2)
C35 C40 H40 117.5
C39 C40 H40 117.5
C51 C45 C39 117.8(2)
C51 C45 C46 117.3(2)
C39 C45 C46 106.2(2)
C51 C45 H45 104.7
C39 C45 H45 104.7
C46 C45 H45 104.7
C38 C37 C36 118.1(2)
C38 C37 C41 122.6(2)
C36 C37 C41 119.1(2)
C56 C51 C52 116.6(3)
C56 C51 C45 119.1(3)
C52 C51 C45 124.3(2)
O7 C57 O8 124.2(3)
O7 C57 C46 124.3(3)
O8 C57 C46 111.4(2)
C37 C38 C39 125.0(2)
C37 C38 H38 117.5
C39 C38 H38 117.5
C31 C34 C35 111.6(3)
C31 C34 C32 107.9(3)
C35 C34 C32 109.8(3)
C31 C34 C33 108.1(3)
C35 C34 C33 110.1(3)
C32 C34 C33 109.3(3)
O6 C36 C37 120.7(3)
O6 C36 C35 120.0(3)
C37 C36 C35 119.3(2)
C48 C47 C46 105.3(2)
C48 C47 H47A 110.7
C46 C47 H47A 110.7
C48 C47 H47B 110.7
C46 C47 H47B 110.7
H47A C47 H47B 108.8
C51 C56 C55 121.7(3)
C51 C56 H56 119.1
C55 C56 H56 119.1
C42 C41 C44 109.1(3)
C42 C41 C43 109.5(3)
C44 C41 C43 107.3(3)
C42 C41 C37 110.9(3)
C44 C41 C37 111.1(2)
C43 C41 C37 108.9(3)
C54 C53 C52 120.2(3)
C54 C53 H53 119.9
C52 C53 H53 119.9
C51 C52 C53 121.8(3)
C51 C52 H52 119.1
C53 C52 H52 119.1
C53 C54 C55 119.1(3)
C53 C54 H54 120.4
C55 C54 H54 120.4
C41 C44 H44A 109.5
C41 C44 H44B 109.5
H44A C44 H44B 109.5
C41 C44 H44C 109.5
H44A C44 H44C 109.5
H44B C44 H44C 109.5
C54 C55 C56 120.5(3)
C54 C55 H55 119.7
C56 C55 H55 119.7
C34 C31 H31A 109.5
C34 C31 H31B 109.5
H31A C31 H31B 109.5
C34 C31 H31C 109.5
H31A C31 H31C 109.5
H31B C31 H31C 109.5
C41 C43 H43A 109.5
C41 C43 H43B 109.5
H43A C43 H43B 109.5
C41 C43 H43C 109.5
H43A C43 H43C 109.5
H43B C43 H43C 109.5
O10 C60 H60A 109.5
O10 C60 H60B 109.5
H60A C60 H60B 109.5
O10 C60 H60C 109.5
H60A C60 H60C 109.5
H60B C60 H60C 109.5
O8 C58 H58A 109.5
O8 C58 H58B 109.5
H58A C58 H58B 109.5
O8 C58 H58C 109.5
H58A C58 H58C 109.5
H58B C58 H58C 109.5
C34 C32 H32A 109.5
C34 C32 H32B 109.5
H32A C32 H32B 109.5
C34 C32 H32C 109.5
H32A C32 H32C 109.5
H32B C32 H32C 109.5
C34 C33 H33A 109.5
C34 C33 H33B 109.5
H33A C33 H33B 109.5
C34 C33 H33C 109.5
H33A C33 H33C 109.5
H33B C33 H33C 109.5
C41 C42 H42A 109.5
C41 C42 H42B 109.5
H42A C42 H42B 109.5
C41 C42 H42C 109.5
H42A C42 H42C 109.5
H42B C42 H42C 109.5
C27 O4 C28 116.5(3)
C21 C15 C9 117.3(2)
C21 C15 C16 117.8(2)
C9 C15 C16 106.7(2)
C21 C15 H15 104.4
C9 C15 H15 104.4
C16 C15 H15 104.4
C29 O3 C30 116.5(3)
O2 C29 O3 123.5(3)
O2 C29 C16 126.1(3)
O3 C29 C16 110.4(2)
C7 C8 C9 124.6(3)
C7 C8 H8 117.7
C9 C8 H8 117.7
C8 C7 C6 118.5(2)
C8 C7 C11 122.8(3)
C6 C7 C11 118.7(2)
O5 C27 O4 123.9(3)
O5 C27 C16 125.9(3)
O4 C27 C16 110.2(2)
C19 C18 C17 112.7(3)
C19 C18 C9 115.4(2)
C17 C18 C9 103.4(2)
C19 C18 H18 108.3
C17 C18 H18 108.3
C9 C18 H18 108.3
C8 C9 C10 112.1(2)
C8 C9 C15 114.3(2)
C10 C9 C15 110.1(2)
C8 C9 C18 109.2(2)
C10 C9 C18 109.5(2)
C15 C9 C18 100.9(2)
C27 C16 C29 108.4(2)
C27 C16 C17 110.6(2)
C29 C16 C17 110.2(2)
C27 C16 C15 112.2(2)
C29 C16 C15 110.4(2)
C17 C16 C15 105.0(2)
C18 C17 C16 105.9(2)
C18 C17 H17A 110.6
C16 C17 H17A 110.6
C18 C17 H17B 110.6
C16 C17 H17B 110.6
H17A C17 H17B 108.7
C22 C21 C26 116.5(3)
C22 C21 C15 119.6(3)
C26 C21 C15 123.9(2)
C10 C5 C6 117.8(3)
C10 C5 C4 122.9(3)
C6 C5 C4 119.2(3)
C25 C26 C21 122.0(3)
C25 C26 H26 119.0
C21 C26 H26 119.0
C5 C10 C9 125.8(3)
C5 C10 H10 117.1
C9 C10 H10 117.1
O1 C6 C5 120.9(3)
O1 C6 C7 120.0(3)
C5 C6 C7 119.1(2)
C14 C11 C13 106.5(3)
C14 C11 C12 107.6(3)
C13 C11 C12 111.0(3)
C14 C11 C7 111.6(3)
C13 C11 C7 111.0(3)
C12 C11 C7 109.1(3)
C1 C4 C2 108.3(3)
C1 C4 C3 108.2(3)
C2 C4 C3 108.5(3)
C1 C4 C5 111.4(3)
C2 C4 C5 110.6(3)
C3 C4 C5 109.7(3)
C21 C22 C23 120.8(4)
C21 C22 H22 119.6
C23 C22 H22 119.6
C20 C19 C18 127.9(4)
C20 C19 H19 116.0
C18 C19 H19 116.0
C4 C1 H1A 109.5
C4 C1 H1B 109.5
H1A C1 H1B 109.5
C4 C1 H1C 109.5
H1A C1 H1C 109.5
H1B C1 H1C 109.5
C25 C24 C23 119.5(4)
C25 C24 H24 120.3
C23 C24 H24 120.3
C11 C14 H14A 109.5
C11 C14 H14B 109.5
H14A C14 H14B 109.5
C11 C14 H14C 109.5
H14A C14 H14C 109.5
H14B C14 H14C 109.5
O3 C30 H30A 109.5
O3 C30 H30B 109.5
H30A C30 H30B 109.5
O3 C30 H30C 109.5
H30A C30 H30C 109.5
H30B C30 H30C 109.5
C24 C23 C22 120.5(4)
C24 C23 H23 119.7
C22 C23 H23 119.7
C24 C25 C26 120.7(4)
C24 C25 H25 119.7
C26 C25 H25 119.7
C11 C13 H13A 109.5
C11 C13 H13B 109.5
H13A C13 H13B 109.5
C11 C13 H13C 109.5
H13A C13 H13C 109.5
H13B C13 H13C 109.5
C4 C3 H3A 109.5
C4 C3 H3B 109.5
H3A C3 H3B 109.5
C4 C3 H3C 109.5
H3A C3 H3C 109.5
H3B C3 H3C 109.5
C11 C12 H12A 109.5
C11 C12 H12B 109.5
H12A C12 H12B 109.5
C11 C12 H12C 109.5
H12A C12 H12C 109.5
H12B C12 H12C 109.5
C19 C20 H20A 120.0
C19 C20 H20B 120.0
H20A C20 H20B 120.0
C4 C2 H2A 109.5
C4 C2 H2B 109.5
H2A C2 H2B 109.5
C4 C2 H2C 109.5
H2A C2 H2C 109.5
H2B C2 H2C 109.5
O4 C28 H28A 109.5
O4 C28 H28B 109.5
H28A C28 H28B 109.5
O4 C28 H28C 109.5
H28A C28 H28C 109.5
H28B C28 H28C 109.5
C49 C48 C47 116.6(2)
C49 C48 C39 115.2(2)
C47 C48 C39 103.2(2)
C49 C48 H48 107.1
C47 C48 H48 107.1
C39 C48 H48 107.1
C50 C49 C48 129.5(4)
C50 C49 H49 115.2
C48 C49 H49 115.2
C49 C50 H50A 120.0
C49 C50 H50B 120.0
H50A C50 H50B 120.0

loop_
_geom_bond_atom_site_label_1
_geom_bond_atom_site_label_2
_geom_bond_distance
O9 C59 1.188(3)
O10 C59 1.323(3)
O10 C60 1.447(4)
O8 C57 1.326(3)
O8 C58 1.446(4)
C39 C38 1.483(3)
C39 C40 1.491(4)
C39 C45 1.558(3)
C39 C48 1.570(4)
C35 C40 1.327(4)
C35 C36 1.481(4)
C35 C34 1.521(4)
C46 C57 1.511(4)
C46 C59 1.527(4)
C46 C47 1.543(4)
C46 C45 1.577(4)
C40 H40 0.9300
C45 C51 1.524(4)
C45 H45 0.9800
C37 C38 1.323(4)
C37 C36 1.478(4)
C37 C41 1.538(4)
C51 C56 1.368(4)
C51 C52 1.377(4)
C57 O7 1.193(3)
C38 H38 0.9300
C34 C31 1.510(5)
C34 C32 1.527(5)
C34 C33 1.540(5)
C36 O6 1.217(3)
C47 C48 1.520(4)
C47 H47A 0.9700
C47 H47B 0.9700
C56 C55 1.379(4)
C56 H56 0.9300
C41 C42 1.511(5)
C41 C44 1.527(4)
C41 C43 1.531(4)
C53 C54 1.353(4)
C53 C52 1.383(4)
C53 H53 0.9300
C52 H52 0.9300
C54 C55 1.359(5)
C54 H54 0.9300
C44 H44A 0.9600
C44 H44B 0.9600
C44 H44C 0.9600
C55 H55 0.9300
C31 H31A 0.9600
C31 H31B 0.9600
C31 H31C 0.9600
C43 H43A 0.9600
C43 H43B 0.9600
C43 H43C 0.9600
C60 H60A 0.9600
C60 H60B 0.9600
C60 H60C 0.9600
C58 H58A 0.9600
C58 H58B 0.9600
C58 H58C 0.9600
C32 H32A 0.9600
C32 H32B 0.9600
C32 H32C 0.9600
C33 H33A 0.9600
C33 H33B 0.9600
C33 H33C 0.9600
C42 H42A 0.9600
C42 H42B 0.9600
C42 H42C 0.9600
O4 C27 1.331(3)
O4 C28 1.445(4)
O2 C29 1.188(3)
C15 C21 1.517(4)
C15 C9 1.562(3)
C15 C16 1.573(4)
C15 H15 0.9800
O3 C29 1.325(3)
O3 C30 1.442(4)
O5 C27 1.185(3)
C29 C16 1.524(4)
C8 C7 1.328(4)
C8 C9 1.486(4)
C8 H8 0.9300
C7 C6 1.478(4)
C7 C11 1.536(4)
C27 C16 1.516(4)
C18 C19 1.499(4)
C18 C17 1.518(4)
C18 C9 1.577(4)
C18 H18 0.9800
C9 C10 1.488(4)
C16 C17 1.544(4)
C17 H17A 0.9700
C17 H17B 0.9700
C21 C22 1.368(4)
C21 C26 1.381(4)
C5 C10 1.318(4)
C5 C6 1.473(4)
C5 C4 1.538(4)
C26 C25 1.377(4)
C26 H26 0.9300
C10 H10 0.9300
C6 O1 1.218(3)
C11 C14 1.514(5)
C11 C13 1.521(5)
C11 C12 1.535(5)
C4 C1 1.519(5)
C4 C2 1.525(5)
C4 C3 1.526(5)
C22 C23 1.403(5)
C22 H22 0.9300
C19 C20 1.222(5)
C19 H19 0.9300
C1 H1A 0.9600
C1 H1B 0.9600
C1 H1C 0.9600
C24 C25 1.334(5)
C24 C23 1.353(6)
C24 H24 0.9300
C14 H14A 0.9600
C14 H14B 0.9600
C14 H14C 0.9600
C30 H30A 0.9600
C30 H30B 0.9600
C30 H30C 0.9600
C23 H23 0.9300
C25 H25 0.9300
C13 H13A 0.9600
C13 H13B 0.9600
C13 H13C 0.9600
C3 H3A 0.9600
C3 H3B 0.9600
C3 H3C 0.9600
C12 H12A 0.9600
C12 H12B 0.9600
C12 H12C 0.9600
C20 H20A 0.9300
C20 H20B 0.9300
C2 H2A 0.9600
C2 H2B 0.9600
C2 H2C 0.9600
C28 H28A 0.9600
C28 H28B 0.9600
C28 H28C 0.9600
C48 C49 1.484(4)
C48 H48 0.9800
C49 C50 1.218(5)
C49 H49 0.9300
C50 H50A 0.9300
C50 H50B 0.9300

loop_
_geom_torsion_atom_site_label_1
_geom_torsion_atom_site_label_2
_geom_torsion_atom_site_label_3
_geom_torsion_atom_site_label_4
_geom_torsion
C60 O10 C59 O9 -1.5(5)
C60 O10 C59 C46 175.5(3)
C57 C46 C59 O9 -127.8(3)
C47 C46 C59 O9 109.8(3)
C45 C46 C59 O9 -4.5(4)
C57 C46 C59 O10 55.3(3)
C47 C46 C59 O10 -67.0(3)
C45 C46 C59 O10 178.7(2)
C36 C35 C40 C39 1.7(4)
C34 C35 C40 C39 179.1(2)
C38 C39 C40 C35 11.5(4)
C45 C39 C40 C35 139.8(3)
C48 C39 C40 C35 -108.8(3)
C38 C39 C45 C51 78.3(3)
C40 C39 C45 C51 -50.4(3)
C48 C39 C45 C51 -167.6(2)
C38 C39 C45 C46 -147.8(2)
C40 C39 C45 C46 83.5(3)
C48 C39 C45 C46 -33.7(2)
C57 C46 C45 C51 23.4(3)
C59 C46 C45 C51 -98.4(3)
C47 C46 C45 C51 144.8(2)
C57 C46 C45 C39 -110.7(2)
C59 C46 C45 C39 127.5(2)
C47 C46 C45 C39 10.7(3)
C39 C45 C51 C56 -122.2(3)
C46 C45 C51 C56 109.0(3)
C39 C45 C51 C52 59.8(3)
C46 C45 C51 C52 -69.1(3)
C58 O8 C57 O7 -3.8(5)
C58 O8 C57 C46 173.3(3)
C59 C46 C57 O7 -144.8(3)
C47 C46 C57 O7 -24.4(4)
C45 C46 C57 O7 92.8(3)
C59 C46 C57 O8 38.0(3)
C47 C46 C57 O8 158.5(2)
C45 C46 C57 O8 -84.3(3)
C36 C37 C38 C39 3.8(4)
C41 C37 C38 C39 -171.9(3)
C40 C39 C38 C37 -14.5(4)
C45 C39 C38 C37 -144.5(3)
C48 C39 C38 C37 106.7(3)
C40 C35 C34 C31 11.6(4)
C36 C35 C34 C31 -171.1(3)
C40 C35 C34 C32 -108.0(3)
C36 C35 C34 C32 69.4(4)
C40 C35 C34 C33 131.6(3)
C36 C35 C34 C33 -51.0(4)
C38 C37 C36 O6 -167.0(4)
C41 C37 C36 O6 8.8(5)
C38 C37 C36 C35 11.0(4)
C41 C37 C36 C35 -173.2(3)
C40 C35 C36 O6 164.5(3)
C34 C35 C36 O6 -13.1(5)
C40 C35 C36 C37 -13.6(4)
C34 C35 C36 C37 168.9(3)
C57 C46 C47 C48 139.3(2)
C59 C46 C47 C48 -99.9(2)
C45 C46 C47 C48 17.9(3)
C52 C51 C56 C55 2.0(4)
C45 C51 C56 C55 -176.2(3)
C38 C37 C41 C42 -127.6(3)
C36 C37 C41 C42 56.8(4)
C38 C37 C41 C44 -6.0(4)
C36 C37 C41 C44 178.4(3)
C38 C37 C41 C43 111.9(3)
C36 C37 C41 C43 -63.7(4)
C56 C51 C52 C53 -2.3(4)
C45 C51 C52 C53 175.8(3)
C54 C53 C52 C51 0.8(5)
C52 C53 C54 C55 1.1(5)
C53 C54 C55 C56 -1.3(5)
C51 C56 C55 C54 -0.3(5)
C30 O3 C29 O2 -3.7(5)
C30 O3 C29 C16 178.0(3)
C9 C8 C7 C6 -2.2(4)
C9 C8 C7 C11 -179.6(3)
C28 O4 C27 O5 4.0(5)
C28 O4 C27 C16 -175.6(3)
C7 C8 C9 C10 -9.4(4)
C7 C8 C9 C15 -135.6(3)
C7 C8 C9 C18 112.2(3)
C21 C15 C9 C8 47.7(3)
C16 C15 C9 C8 -87.1(3)
C21 C15 C9 C10 -79.6(3)
C16 C15 C9 C10 145.7(2)
C21 C15 C9 C18 164.7(2)
C16 C15 C9 C18 29.9(2)
C19 C18 C9 C8 -44.8(3)
C17 C18 C9 C8 78.8(2)
C19 C18 C9 C10 78.3(3)
C17 C18 C9 C10 -158.0(2)
C19 C18 C9 C15 -165.5(3)
C17 C18 C9 C15 -41.9(2)
O5 C27 C16 C29 142.3(3)
O4 C27 C16 C29 -38.1(3)
O5 C27 C16 C17 21.4(4)
O4 C27 C16 C17 -159.0(2)
O5 C27 C16 C15 -95.6(4)
O4 C27 C16 C15 84.1(3)
O2 C29 C16 C27 125.1(3)
O3 C29 C16 C27 -56.6(3)
O2 C29 C16 C17 -113.7(3)
O3 C29 C16 C17 64.5(3)
O2 C29 C16 C15 1.8(4)
O3 C29 C16 C15 -180.0(2)
C21 C15 C16 C27 -21.8(3)
C9 C15 C16 C27 112.7(2)
C21 C15 C16 C29 99.3(3)
C9 C15 C16 C29 -126.2(2)
C21 C15 C16 C17 -142.0(2)
C9 C15 C16 C17 -7.5(3)
C19 C18 C17 C16 164.0(2)
C9 C18 C17 C16 38.6(3)
C27 C16 C17 C18 -140.6(2)
C29 C16 C17 C18 99.5(3)
C15 C16 C17 C18 -19.3(3)
C9 C15 C21 C22 118.0(3)
C16 C15 C21 C22 -112.3(3)
C9 C15 C21 C26 -63.8(4)
C16 C15 C21 C26 66.0(4)
C22 C21 C26 C25 2.5(5)
C15 C21 C26 C25 -175.8(3)
C6 C5 C10 C9 -0.7(5)
C4 C5 C10 C9 175.9(3)
C8 C9 C10 C5 11.1(4)
C15 C9 C10 C5 139.5(3)
C18 C9 C10 C5 -110.3(3)
C10 C5 C6 O1 167.0(4)
C4 C5 C6 O1 -9.7(5)
C10 C5 C6 C7 -12.1(5)
C4 C5 C6 C7 171.1(3)
C8 C7 C6 O1 -165.6(4)
C11 C7 C6 O1 11.9(5)
C8 C7 C6 C5 13.6(4)
C11 C7 C6 C5 -168.9(3)
C8 C7 C11 C14 -10.1(4)
C6 C7 C11 C14 172.5(3)
C8 C7 C11 C13 108.4(4)
C6 C7 C11 C13 -68.9(4)
C8 C7 C11 C12 -128.9(3)
C6 C7 C11 C12 53.8(4)
C10 C5 C4 C1 8.3(5)
C6 C5 C4 C1 -175.2(3)
C10 C5 C4 C2 128.8(4)
C6 C5 C4 C2 -54.7(4)
C10 C5 C4 C3 -111.6(4)
C6 C5 C4 C3 65.0(4)
C26 C21 C22 C23 -2.0(5)
C15 C21 C22 C23 176.3(3)
C17 C18 C19 C20 135.8(5)
C9 C18 C19 C20 -105.7(5)
C25 C24 C23 C22 2.4(6)
C21 C22 C23 C24 -0.3(6)
C23 C24 C25 C26 -2.0(6)
C21 C26 C25 C24 -0.5(6)
C46 C47 C48 C49 -167.1(3)
C46 C47 C48 C39 -39.8(3)
C38 C39 C48 C49 -70.2(3)
C40 C39 C48 C49 52.5(3)
C45 C39 C48 C49 173.3(2)
C38 C39 C48 C47 161.5(2)
C40 C39 C48 C47 -75.7(2)
C45 C39 C48 C47 45.0(2)
C47 C48 C49 C50 -17.2(6)
C39 C48 C49 C50 -138.4(5)
